data_1567883
loop_
_publ_author_name
'Zhang, Ben'
'Cheng, Zhijie'
'Wu, Yingying'
'Chen, Lei'
'Jing, Rong'
'Cai, Xingwei'
'Jiang, Chunhui'
'Zhang, Yi-Quan'
'Yuan, Aihua'
'Cui, Hui-Hui'
'Li, Zhao-Yang'

_publ_section_title
;
 Pseudo-mono-axial ligand fields that support high energy barriers in
 triangular dodecahedral Dy(iii) single-ion magnets.
;
_journal_issue 44
_journal_name_full 'Chemical science'
_journal_page_first 13231
_journal_page_last 13240
_journal_paper_doi 10.1039/d2sc03182e
_journal_volume 13
_journal_year 2022
_chemical_formula_sum 'C81 H76 B2 Cl2 Dy N7 O'
_chemical_formula_weight 1418.50
_space_group_crystal_system triclinic
_space_group_IT_number 2
_space_group_name_Hall '-P 1'
_space_group_name_H-M_alt 'P -1'
_atom_sites_solution_hydrogens geom
_audit_creation_method SHELXL-2016/6
_audit_update_record
;
2022-04-12 deposited with the CCDC.	2022-10-31 downloaded from the CCDC.
;
_cell_angle_alpha 101.261(2)
_cell_angle_beta 93.525(2)
_cell_angle_gamma 116.025(2)
_cell_formula_units_Z 2
_cell_length_a 12.7371(3)
_cell_length_b 14.2679(4)
_cell_length_c 22.1844(6)
_cell_measurement_reflns_used 6162
_cell_measurement_temperature 296(2)
_cell_measurement_theta_max 19.124
_cell_measurement_theta_min 2.180
_cell_volume 3503.18(18)
_computing_cell_refinement 'Bruker SMART'
_computing_data_collection 'Bruker SMART'
_computing_data_reduction 'Bruker SAINT'
_computing_structure_refinement 'SHELXL-2016/6 (Sheldrick, 2016)'
_computing_structure_solution 'Bruker SHELXTL'
_diffrn_ambient_temperature 296(2)
_diffrn_measured_fraction_theta_full 0.998
_diffrn_measured_fraction_theta_max 0.998
_diffrn_measurement_device_type 'CCD area detector'
_diffrn_measurement_method 'phi and omega scans'
_diffrn_radiation_type MoK\a
_diffrn_radiation_wavelength 0.71073
_diffrn_reflns_av_R_equivalents 0.0727
_diffrn_reflns_av_unetI/netI 0.0790
_diffrn_reflns_Laue_measured_fraction_full 0.998
_diffrn_reflns_Laue_measured_fraction_max 0.998
_diffrn_reflns_limit_h_max 15
_diffrn_reflns_limit_h_min -15
_diffrn_reflns_limit_k_max 17
_diffrn_reflns_limit_k_min -17
_diffrn_reflns_limit_l_max 26
_diffrn_reflns_limit_l_min -26
_diffrn_reflns_number 44849
_diffrn_reflns_point_group_measured_fraction_full 0.998
_diffrn_reflns_point_group_measured_fraction_max 0.998
_diffrn_reflns_theta_full 25.242
_diffrn_reflns_theta_max 25.499
_diffrn_reflns_theta_min 2.079
_exptl_absorpt_coefficient_mu 1.194
_exptl_absorpt_correction_T_max 0.871
_exptl_absorpt_correction_T_min 0.764
_exptl_absorpt_correction_type multi-scan
_exptl_absorpt_process_details sadabs
_exptl_crystal_density_diffrn 1.345
_exptl_crystal_description block
_exptl_crystal_F_000 1458
_exptl_crystal_size_max 0.240
_exptl_crystal_size_mid 0.150
_exptl_crystal_size_min 0.120
_refine_diff_density_max 0.884
_refine_diff_density_min -1.090
_refine_diff_density_rms 0.096
_refine_ls_extinction_method none
_refine_ls_goodness_of_fit_ref 0.897
_refine_ls_hydrogen_treatment constr
_refine_ls_matrix_type full
_refine_ls_number_parameters 848
_refine_ls_number_reflns 13018
_refine_ls_number_restraints 1
_refine_ls_restrained_S_all 0.897
_refine_ls_R_factor_all 0.0913
_refine_ls_R_factor_gt 0.0573
_refine_ls_shift/su_max 0.000
_refine_ls_shift/su_mean 0.000
_refine_ls_structure_factor_coef Fsqd
_refine_ls_weighting_details 'w=1/[\s^2^(Fo^2^)+(0.1061P)^2^+5.2353P] where P=(Fo^2^+2Fc^2^)/3'
_refine_ls_weighting_scheme calc
_refine_ls_wR_factor_gt 0.1483
_refine_ls_wR_factor_ref 0.1688
_reflns_Friedel_coverage 0.000
_reflns_number_gt 9337
_reflns_number_total 13018
_reflns_threshold_expression 'I > 2\s(I)'
_cod_data_source_file d2sc03182e2.cif
_cod_data_source_block Dy(BPA-TPA)(CH3O)
_cod_depositor_comments 'Adding full bibliography for 1567883--1567885.cif.'
_cod_original_cell_volume 3503.18(17)
_cod_database_code 1567883
_shelx_shelxl_version_number 2016/6
_shelx_space_group_comment
;
The symmetry employed for this shelxl refinement is uniquely defined
by the following loop, which should always be used as a source of
symmetry information in preference to the above space-group names.
They are only intended as comments.
;
_shelx_estimated_absorpt_t_min 0.763
_shelx_estimated_absorpt_t_max 0.870

loop_
_space_group_symop_operation_xyz
'x, y, z'
'-x, -y, -z'

loop_
_atom_site_label
_atom_site_type_symbol
_atom_site_fract_x
_atom_site_fract_y
_atom_site_fract_z
_atom_site_U_iso_or_equiv
_atom_site_adp_type
_atom_site_occupancy
_atom_site_site_symmetry_order
_atom_site_calc_flag
_atom_site_refinement_flags_posn
_atom_site_refinement_flags_adp
_atom_site_refinement_flags_occupancy
_atom_site_disorder_assembly
_atom_site_disorder_group
Dy1 Dy 0.65467(3) 0.03250(2) 0.22205(2) 0.04279(12) Uani 1 1 d . . . . .
N1 N 0.6823(5) 0.0667(4) 0.3393(2) 0.0537(14) Uani 1 1 d . . . . .
N2 N 0.7972(5) 0.2296(4) 0.2855(3) 0.0559(14) Uani 1 1 d . . . . .
N3 N 0.7159(4) 0.1483(4) 0.1468(2) 0.0447(12) Uani 1 1 d . . . . .
N4 N 0.7665(4) -0.0195(4) 0.1371(2) 0.0422(12) Uani 1 1 d . . . . .
N5 N 0.5204(5) -0.1162(4) 0.1265(2) 0.0474(13) Uani 1 1 d . . . . .
N6 N 0.5707(5) -0.1448(4) 0.2592(2) 0.0525(14) Uani 1 1 d . . . . .
N7 N 0.8180(5) -0.0027(4) 0.2633(3) 0.0489(13) Uani 1 1 d . . . . .
O1 O 0.5054(4) 0.0584(4) 0.2322(2) 0.0604(12) Uani 1 1 d . U . . .
B1 B 0.2779(6) 0.3031(6) 0.1157(3) 0.0419(16) Uani 1 1 d . . . . .
B2 B 0.1468(7) 0.7791(6) 0.4060(3) 0.0427(16) Uani 1 1 d . . . . .
C1 C 0.6772(8) 0.1673(5) 0.3624(3) 0.063(2) Uani 1 1 d . . . . .
H1A H 0.690713 0.185548 0.407618 0.076 Uiso 1 1 calc R U . . .
H1B H 0.598875 0.157941 0.348230 0.076 Uiso 1 1 calc R U . . .
C2 C 0.7675(7) 0.2569(6) 0.3404(3) 0.0604(19) Uani 1 1 d . . . . .
C3 C 0.8156(8) 0.3625(6) 0.3754(4) 0.075(2) Uani 1 1 d . . . . .
H3 H 0.792072 0.378859 0.413232 0.090 Uiso 1 1 calc R U . . .
C4 C 0.8976(9) 0.4414(7) 0.3535(5) 0.091(3) Uani 1 1 d . . . . .
H4 H 0.930048 0.512822 0.376027 0.109 Uiso 1 1 calc R U . . .
C5 C 0.9325(8) 0.4157(6) 0.2982(4) 0.080(2) Uani 1 1 d . . . . .
H5 H 0.989966 0.468193 0.282691 0.096 Uiso 1 1 calc R U . . .
C6 C 0.8797(7) 0.3105(6) 0.2668(4) 0.066(2) Uani 1 1 d . . . . .
H6 H 0.903044 0.293074 0.229088 0.079 Uiso 1 1 calc R U . . .
C7 C 0.7963(8) 0.0753(7) 0.3672(3) 0.073(2) Uani 1 1 d . . . . .
H7A H 0.784144 0.047076 0.403917 0.088 Uiso 1 1 calc R U . . .
H7B H 0.853478 0.150927 0.380671 0.088 Uiso 1 1 calc R U . . .
C8 C 0.8484(7) 0.0178(6) 0.3249(4) 0.0609(19) Uani 1 1 d . . . . .
C9 C 0.9275(8) -0.0127(8) 0.3503(5) 0.085(3) Uani 1 1 d . . . . .
H9 H 0.948199 0.002430 0.393258 0.102 Uiso 1 1 calc R U . . .
C10 C 0.9749(8) -0.0657(9) 0.3109(6) 0.099(4) Uani 1 1 d . . . . .
H10 H 1.026116 -0.088756 0.326903 0.119 Uiso 1 1 calc R U . . .
C11 C 0.9452(7) -0.0837(8) 0.2481(5) 0.083(3) Uani 1 1 d . . . . .
H11 H 0.978787 -0.116742 0.221009 0.100 Uiso 1 1 calc R U . . .
C12 C 0.8654(6) -0.0530(6) 0.2247(4) 0.0584(18) Uani 1 1 d . . . . .
C13 C 0.8176(7) -0.0856(6) 0.1562(3) 0.0601(19) Uani 1 1 d . . . . .
H13A H 0.881119 -0.080922 0.133035 0.072 Uiso 1 1 calc R U . . .
H13B H 0.757179 -0.160200 0.145371 0.072 Uiso 1 1 calc R U . . .
C14 C 0.5828(8) -0.0228(6) 0.3542(3) 0.072(2) Uani 1 1 d . . . . .
H14A H 0.510730 -0.017610 0.343949 0.086 Uiso 1 1 calc R U . . .
H14B H 0.595515 -0.016198 0.398750 0.086 Uiso 1 1 calc R U . . .
C15 C 0.5664(7) -0.1310(6) 0.3205(3) 0.0553(17) Uani 1 1 d . . . . .
C16 C 0.5479(8) -0.2126(7) 0.3496(4) 0.080(3) Uani 1 1 d . . . . .
H16 H 0.548613 -0.200369 0.392379 0.096 Uiso 1 1 calc R U . . .
C17 C 0.5288(10) -0.3106(7) 0.3161(5) 0.096(3) Uani 1 1 d . . . . .
H17 H 0.514378 -0.366513 0.335303 0.115 Uiso 1 1 calc R U . . .
C18 C 0.5310(8) -0.3254(7) 0.2534(5) 0.082(3) Uani 1 1 d . . . . .
H18 H 0.517463 -0.391927 0.229083 0.099 Uiso 1 1 calc R U . . .
C19 C 0.5534(7) -0.2417(5) 0.2273(4) 0.0601(18) Uani 1 1 d . . . . .
H19 H 0.556956 -0.252090 0.184916 0.072 Uiso 1 1 calc R U . . .
C20 C 0.6898(6) -0.0755(5) 0.0763(3) 0.0489(15) Uani 1 1 d . . . . .
H20A H 0.723795 -0.114822 0.050834 0.059 Uiso 1 1 calc R U . . .
H20B H 0.686749 -0.022726 0.055465 0.059 Uiso 1 1 calc R U . . .
C21 C 0.5668(6) -0.1520(5) 0.0812(3) 0.0472(15) Uani 1 1 d . . . . .
C22 C 0.5025(7) -0.2522(6) 0.0399(3) 0.0601(19) Uani 1 1 d . . . . .
H22 H 0.537622 -0.276560 0.009206 0.072 Uiso 1 1 calc R U . . .
C23 C 0.3870(8) -0.3152(7) 0.0446(4) 0.076(2) Uani 1 1 d . . . . .
H23 H 0.343051 -0.383562 0.018228 0.091 Uiso 1 1 calc R U . . .
C24 C 0.3388(7) -0.2746(7) 0.0888(4) 0.076(2) Uani 1 1 d . . . . .
H24 H 0.259222 -0.313961 0.091305 0.091 Uiso 1 1 calc R U . . .
C25 C 0.4049(7) -0.1776(6) 0.1295(3) 0.0640(19) Uani 1 1 d . . . . .
H25 H 0.370304 -0.152533 0.160159 0.077 Uiso 1 1 calc R U . . .
C26 C 0.8611(6) 0.0840(6) 0.1328(3) 0.0548(17) Uani 1 1 d . . . . .
H26A H 0.902337 0.072044 0.099129 0.066 Uiso 1 1 calc R U . . .
H26B H 0.917839 0.117010 0.171314 0.066 Uiso 1 1 calc R U . . .
C27 C 0.8123(6) 0.1587(5) 0.1214(3) 0.0463(15) Uani 1 1 d . . . . .
C28 C 0.8643(7) 0.2351(6) 0.0875(4) 0.066(2) Uani 1 1 d . . . . .
H28 H 0.930821 0.241271 0.070034 0.079 Uiso 1 1 calc R U . . .
C29 C 0.8141(8) 0.3015(7) 0.0808(4) 0.078(2) Uani 1 1 d . . . . .
H29 H 0.846773 0.352847 0.058108 0.094 Uiso 1 1 calc R U . . .
C30 C 0.7176(8) 0.2928(7) 0.1068(4) 0.073(2) Uani 1 1 d . . . . .
H30 H 0.683499 0.337526 0.102600 0.087 Uiso 1 1 calc R U . . .
C31 C 0.6721(7) 0.2157(6) 0.1396(3) 0.0567(18) Uani 1 1 d . . . . .
H31 H 0.606630 0.210013 0.158029 0.068 Uiso 1 1 calc R U . . .
C32 C 0.2356(5) 0.3117(6) 0.1850(3) 0.0514(16) Uani 1 1 d . . . . .
C33 C 0.2562(7) 0.4108(7) 0.2231(3) 0.064(2) Uani 1 1 d . . . . .
H33 H 0.293200 0.472220 0.208320 0.076 Uiso 1 1 calc R U . . .
C34 C 0.2240(9) 0.4218(9) 0.2815(4) 0.091(3) Uani 1 1 d . . . . .
H34 H 0.240306 0.489529 0.305117 0.109 Uiso 1 1 calc R U . . .
C35 C 0.1684(8) 0.3334(10) 0.3045(4) 0.088(3) Uani 1 1 d . . . . .
H35 H 0.144371 0.340087 0.343178 0.106 Uiso 1 1 calc R U . . .
C36 C 0.1487(8) 0.2357(9) 0.2700(4) 0.086(3) Uani 1 1 d . . . . .
H36 H 0.112807 0.175489 0.285936 0.103 Uiso 1 1 calc R U . . .
C37 C 0.1813(6) 0.2242(7) 0.2114(3) 0.065(2) Uani 1 1 d . . . . .
H37 H 0.166556 0.156118 0.189028 0.077 Uiso 1 1 calc R U . . .
C38 C 0.4200(5) 0.3951(5) 0.1258(3) 0.0427(14) Uani 1 1 d . . . . .
C39 C 0.5022(6) 0.4053(5) 0.1746(3) 0.0531(16) Uani 1 1 d . . . . .
H39 H 0.475502 0.361312 0.201988 0.064 Uiso 1 1 calc R U . . .
C40 C 0.6206(6) 0.4771(6) 0.1840(4) 0.065(2) Uani 1 1 d . . . . .
H40 H 0.672233 0.481075 0.217046 0.079 Uiso 1 1 calc R U . . .
C41 C 0.6620(7) 0.5432(7) 0.1442(5) 0.077(2) Uani 1 1 d . . . . .
H41 H 0.741668 0.593049 0.150618 0.092 Uiso 1 1 calc R U . . .
C42 C 0.5852(7) 0.5350(7) 0.0952(4) 0.073(2) Uani 1 1 d . . . . .
H42 H 0.612341 0.577592 0.067141 0.088 Uiso 1 1 calc R U . . .
C43 C 0.4666(6) 0.4624(5) 0.0880(3) 0.0557(17) Uani 1 1 d . . . . .
H43 H 0.415283 0.459342 0.055157 0.067 Uiso 1 1 calc R U . . .
C44 C 0.2002(5) 0.3296(5) 0.0649(3) 0.0437(14) Uani 1 1 d . . . . .
C45 C 0.1604(6) 0.4074(6) 0.0814(4) 0.0587(18) Uani 1 1 d . . . . .
H45 H 0.172392 0.442037 0.123218 0.070 Uiso 1 1 calc R U . . .
C46 C 0.1035(7) 0.4339(6) 0.0370(4) 0.067(2) Uani 1 1 d . . . . .
H46 H 0.079293 0.486388 0.049744 0.081 Uiso 1 1 calc R U . . .
C47 C 0.0827(6) 0.3852(6) -0.0242(4) 0.063(2) Uani 1 1 d . . . . .
H47 H 0.044954 0.403553 -0.053649 0.076 Uiso 1 1 calc R U . . .
C48 C 0.1185(7) 0.3081(7) -0.0416(4) 0.071(2) Uani 1 1 d . . . . .
H48 H 0.103807 0.272375 -0.083420 0.085 Uiso 1 1 calc R U . . .
C49 C 0.1765(7) 0.2826(6) 0.0022(3) 0.0588(18) Uani 1 1 d . . . . .
H49 H 0.200848 0.230553 -0.011586 0.071 Uiso 1 1 calc R U . . .
C50 C 0.2641(6) 0.1813(5) 0.0904(3) 0.0421(14) Uani 1 1 d . . . . .
C51 C 0.1510(6) 0.0916(6) 0.0684(3) 0.0598(18) Uani 1 1 d . . . . .
H51 H 0.085210 0.103729 0.064386 0.072 Uiso 1 1 calc R U . . .
C52 C 0.1342(8) -0.0128(6) 0.0528(4) 0.074(2) Uani 1 1 d . . . . .
H52 H 0.058070 -0.068963 0.038533 0.089 Uiso 1 1 calc R U . . .
C53 C 0.2275(10) -0.0348(7) 0.0580(4) 0.080(3) Uani 1 1 d . . . . .
H53 H 0.215610 -0.105542 0.049393 0.096 Uiso 1 1 calc R U . . .
C54 C 0.3380(9) 0.0484(7) 0.0759(4) 0.077(2) Uani 1 1 d . . . . .
H54 H 0.402814 0.034533 0.077587 0.092 Uiso 1 1 calc R U . . .
C55 C 0.3564(6) 0.1551(5) 0.0918(3) 0.0521(16) Uani 1 1 d . . . . .
H55 H 0.433620 0.210337 0.103857 0.062 Uiso 1 1 calc R U . . .
C56 C 0.2571(5) 0.7649(5) 0.4382(3) 0.0393(13) Uani 1 1 d . . . . .
C57 C 0.3596(6) 0.8478(5) 0.4733(3) 0.0459(15) Uani 1 1 d . . . . .
H57 H 0.368769 0.917503 0.479631 0.055 Uiso 1 1 calc R U . . .
C58 C 0.4508(6) 0.8325(6) 0.4999(3) 0.0525(16) Uani 1 1 d . . . . .
H58 H 0.519406 0.891236 0.523130 0.063 Uiso 1 1 calc R U . . .
C59 C 0.4389(7) 0.7308(7) 0.4918(4) 0.063(2) Uani 1 1 d . . . . .
H59 H 0.499100 0.719847 0.509816 0.076 Uiso 1 1 calc R U . . .
C60 C 0.3389(7) 0.6456(6) 0.4573(4) 0.063(2) Uani 1 1 d . . . . .
H60 H 0.330751 0.576288 0.451660 0.076 Uiso 1 1 calc R U . . .
C61 C 0.2501(7) 0.6615(6) 0.4308(3) 0.0565(18) Uani 1 1 d . . . . .
H61 H 0.182558 0.602109 0.407138 0.068 Uiso 1 1 calc R U . . .
C62 C 0.0281(6) 0.7229(5) 0.4389(3) 0.0472(15) Uani 1 1 d . . . . .
C63 C 0.0249(7) 0.6708(6) 0.4862(3) 0.0595(18) Uani 1 1 d . . . . .
H63 H 0.092953 0.667785 0.501003 0.071 Uiso 1 1 calc R U . . .
C64 C -0.0757(9) 0.6235(7) 0.5117(4) 0.084(3) Uani 1 1 d . . . . .
H64 H -0.073515 0.589679 0.543263 0.101 Uiso 1 1 calc R U . . .
C65 C -0.1776(10) 0.6251(8) 0.4921(5) 0.090(3) Uani 1 1 d . . . . .
H65 H -0.245864 0.590180 0.508466 0.108 Uiso 1 1 calc R U . . .
C66 C -0.1772(7) 0.6795(7) 0.4475(4) 0.076(2) Uani 1 1 d . . . . .
H66 H -0.245183 0.684312 0.434526 0.092 Uiso 1 1 calc R U . . .
C67 C -0.0772(7) 0.7272(6) 0.4217(4) 0.0596(19) Uani 1 1 d . . . . .
H67 H -0.079492 0.763724 0.391629 0.072 Uiso 1 1 calc R U . . .
C68 C 0.1223(6) 0.7238(5) 0.3300(3) 0.0433(14) Uani 1 1 d . . . . .
C69 C 0.2098(7) 0.7165(7) 0.2997(3) 0.067(2) Uani 1 1 d . . . . .
H69 H 0.283771 0.741922 0.323690 0.081 Uiso 1 1 calc R U . . .
C70 C 0.1979(8) 0.6752(8) 0.2374(4) 0.082(3) Uani 1 1 d . . . . .
H70 H 0.261930 0.672250 0.220672 0.098 Uiso 1 1 calc R U . . .
C71 C 0.0947(9) 0.6390(9) 0.2004(4) 0.093(3) Uani 1 1 d . . . . .
H71 H 0.086349 0.612080 0.157721 0.111 Uiso 1 1 calc R U . . .
C72 C 0.0005(9) 0.6423(9) 0.2265(4) 0.093(3) Uani 1 1 d . . . . .
H72 H -0.072561 0.617272 0.201708 0.112 Uiso 1 1 calc R U . . .
C73 C 0.0161(7) 0.6833(7) 0.2901(4) 0.069(2) Uani 1 1 d . . . . .
H73 H -0.048765 0.683654 0.307029 0.083 Uiso 1 1 calc R U . . .
C74 C 0.1829(6) 0.9080(5) 0.4168(3) 0.0452(15) Uani 1 1 d . . . . .
C75 C 0.1500(7) 0.9638(6) 0.4653(3) 0.0554(17) Uani 1 1 d . . . . .
H75 H 0.106873 0.926340 0.492651 0.066 Uiso 1 1 calc R U . . .
C76 C 0.1780(7) 1.0707(6) 0.4744(4) 0.066(2) Uani 1 1 d . . . . .
H76 H 0.152469 1.103124 0.506713 0.079 Uiso 1 1 calc R U . . .
C77 C 0.2424(7) 1.1287(6) 0.4368(5) 0.076(2) Uani 1 1 d . . . . .
H77 H 0.263352 1.201544 0.443681 0.091 Uiso 1 1 calc R U . . .
C78 C 0.2766(8) 1.0796(6) 0.3886(4) 0.078(3) Uani 1 1 d . . . . .
H78 H 0.318294 1.118704 0.361486 0.093 Uiso 1 1 calc R U . . .
C79 C 0.2496(7) 0.9703(6) 0.3793(4) 0.0598(18) Uani 1 1 d . . . . .
H79 H 0.277094 0.939347 0.347316 0.072 Uiso 1 1 calc R U . . .
C80 C 0.4089(12) 0.0641(14) 0.2372(6) 0.150(6) Uani 1 1 d . U . . .
H80A H 0.353794 0.024286 0.199084 0.224 Uiso 1 1 calc R U . . .
H80B H 0.424619 0.137999 0.245577 0.224 Uiso 1 1 calc R U . . .
H80C H 0.375865 0.034101 0.270863 0.224 Uiso 1 1 calc R U . . .
C81 C 0.4663(17) 0.3860(18) 0.3463(8) 0.206(9) Uani 1 1 d . . . . .
H81A H 0.394002 0.318427 0.337510 0.248 Uiso 1 1 calc R U . . .
H81B H 0.456720 0.425902 0.317571 0.248 Uiso 1 1 calc R U . . .
Cl1 Cl 0.5623(7) 0.3589(8) 0.3291(3) 0.309(5) Uani 1 1 d . . . . .
Cl2 Cl 0.4715(4) 0.4554(4) 0.4186(2) 0.1712(17) Uani 1 1 d . . . . .

loop_
_atom_site_aniso_label
_atom_site_aniso_U_11
_atom_site_aniso_U_22
_atom_site_aniso_U_33
_atom_site_aniso_U_23
_atom_site_aniso_U_13
_atom_site_aniso_U_12
Dy1 0.0482(2) 0.04159(18) 0.03813(17) 0.00541(12) 0.00471(12) 0.02241(15)
N1 0.077(4) 0.045(3) 0.033(3) 0.004(2) 0.001(3) 0.027(3)
N2 0.069(4) 0.043(3) 0.046(3) 0.001(3) 0.000(3) 0.023(3)
N3 0.040(3) 0.051(3) 0.045(3) 0.015(2) 0.009(2) 0.021(3)
N4 0.037(3) 0.040(3) 0.050(3) 0.003(2) 0.003(2) 0.021(2)
N5 0.042(3) 0.046(3) 0.042(3) 0.002(2) 0.002(2) 0.013(3)
N6 0.063(4) 0.042(3) 0.048(3) 0.009(3) 0.010(3) 0.021(3)
N7 0.047(3) 0.039(3) 0.056(3) 0.010(3) -0.011(3) 0.019(3)
O1 0.063(3) 0.068(3) 0.058(3) 0.018(2) 0.017(2) 0.035(3)
B1 0.036(4) 0.041(4) 0.049(4) 0.007(3) 0.009(3) 0.019(3)
B2 0.045(4) 0.040(4) 0.040(4) 0.006(3) 0.002(3) 0.019(3)
C1 0.092(6) 0.047(4) 0.040(4) 0.000(3) 0.004(4) 0.028(4)
C2 0.084(6) 0.042(4) 0.045(4) -0.003(3) -0.010(4) 0.029(4)
C3 0.097(7) 0.046(5) 0.063(5) -0.007(4) -0.008(5) 0.028(5)
C4 0.107(8) 0.041(5) 0.096(7) -0.012(5) -0.011(6) 0.024(5)
C5 0.080(6) 0.046(5) 0.088(6) 0.007(4) -0.003(5) 0.013(4)
C6 0.061(5) 0.048(4) 0.066(5) 0.003(4) 0.004(4) 0.010(4)
C7 0.099(7) 0.061(5) 0.047(4) 0.005(4) -0.018(4) 0.034(5)
C8 0.053(4) 0.053(4) 0.066(5) 0.022(4) -0.015(4) 0.015(4)
C9 0.069(6) 0.097(7) 0.090(6) 0.039(6) -0.020(5) 0.037(6)
C10 0.059(6) 0.129(9) 0.138(9) 0.076(8) 0.002(6) 0.052(6)
C11 0.059(5) 0.092(7) 0.120(8) 0.041(6) 0.008(5) 0.047(5)
C12 0.046(4) 0.046(4) 0.083(5) 0.017(4) -0.005(4) 0.022(3)
C13 0.068(5) 0.057(4) 0.068(5) 0.006(4) 0.013(4) 0.044(4)
C14 0.115(7) 0.058(5) 0.043(4) 0.017(3) 0.032(4) 0.037(5)
C15 0.063(5) 0.050(4) 0.054(4) 0.016(3) 0.014(3) 0.025(4)
C16 0.107(7) 0.073(6) 0.069(5) 0.039(5) 0.029(5) 0.039(5)
C17 0.136(9) 0.058(6) 0.113(8) 0.046(6) 0.043(7) 0.047(6)
C18 0.099(7) 0.050(5) 0.098(7) 0.018(5) 0.031(6) 0.033(5)
C19 0.066(5) 0.040(4) 0.065(5) 0.007(3) 0.012(4) 0.019(4)
C20 0.049(4) 0.051(4) 0.042(3) 0.004(3) 0.009(3) 0.022(3)
C21 0.057(4) 0.045(4) 0.036(3) 0.006(3) 0.000(3) 0.022(3)
C22 0.081(6) 0.051(4) 0.038(4) 0.003(3) 0.004(4) 0.027(4)
C23 0.079(6) 0.055(5) 0.052(5) 0.003(4) -0.003(4) 0.002(5)
C24 0.046(5) 0.073(6) 0.069(5) 0.016(4) 0.000(4) -0.005(4)
C25 0.051(5) 0.070(5) 0.055(4) 0.010(4) 0.004(4) 0.017(4)
C26 0.039(4) 0.061(4) 0.059(4) 0.006(3) 0.010(3) 0.021(4)
C27 0.040(4) 0.044(4) 0.049(4) 0.008(3) 0.010(3) 0.015(3)
C28 0.058(5) 0.055(5) 0.075(5) 0.017(4) 0.030(4) 0.016(4)
C29 0.086(6) 0.070(6) 0.086(6) 0.038(5) 0.028(5) 0.034(5)
C30 0.088(6) 0.069(5) 0.087(6) 0.035(5) 0.023(5) 0.051(5)
C31 0.060(5) 0.071(5) 0.053(4) 0.020(4) 0.007(3) 0.040(4)
C32 0.030(3) 0.068(5) 0.047(4) 0.002(3) 0.002(3) 0.020(3)
C33 0.067(5) 0.075(5) 0.050(4) 0.003(4) 0.010(4) 0.039(4)
C34 0.092(7) 0.117(8) 0.062(5) -0.008(5) 0.009(5) 0.061(7)
C35 0.077(6) 0.127(9) 0.050(5) 0.004(6) 0.020(4) 0.044(6)
C36 0.069(6) 0.103(7) 0.059(5) 0.025(5) 0.017(4) 0.012(5)
C37 0.049(4) 0.070(5) 0.056(4) 0.010(4) 0.011(4) 0.013(4)
C38 0.036(3) 0.038(3) 0.051(4) 0.003(3) 0.010(3) 0.017(3)
C39 0.047(4) 0.049(4) 0.059(4) 0.010(3) 0.002(3) 0.020(3)
C40 0.038(4) 0.058(5) 0.086(6) 0.006(4) -0.008(4) 0.017(4)
C41 0.038(4) 0.062(5) 0.117(7) 0.017(5) 0.019(5) 0.014(4)
C42 0.045(5) 0.074(6) 0.092(6) 0.028(5) 0.014(4) 0.017(4)
C43 0.037(4) 0.052(4) 0.066(4) 0.009(3) 0.008(3) 0.012(3)
C44 0.026(3) 0.044(4) 0.058(4) 0.009(3) 0.009(3) 0.014(3)
C45 0.053(4) 0.050(4) 0.071(5) 0.007(4) 0.008(4) 0.026(4)
C46 0.055(5) 0.054(5) 0.100(6) 0.016(4) 0.003(4) 0.034(4)
C47 0.048(4) 0.061(5) 0.073(5) 0.016(4) -0.011(4) 0.022(4)
C48 0.082(6) 0.078(6) 0.058(5) 0.012(4) 0.003(4) 0.045(5)
C49 0.066(5) 0.069(5) 0.052(4) 0.005(4) 0.003(4) 0.045(4)
C50 0.048(4) 0.040(3) 0.033(3) 0.008(3) 0.007(3) 0.016(3)
C51 0.049(4) 0.057(5) 0.058(4) 0.008(3) 0.013(3) 0.013(4)
C52 0.077(6) 0.041(4) 0.059(5) 0.002(4) 0.004(4) -0.007(4)
C53 0.117(8) 0.047(5) 0.064(5) 0.010(4) -0.010(5) 0.033(6)
C54 0.103(7) 0.066(6) 0.069(5) 0.003(4) -0.011(5) 0.055(6)
C55 0.057(4) 0.045(4) 0.052(4) 0.006(3) -0.005(3) 0.026(4)
C56 0.047(4) 0.035(3) 0.038(3) 0.015(3) 0.009(3) 0.019(3)
C57 0.054(4) 0.035(3) 0.046(3) 0.010(3) 0.004(3) 0.019(3)
C58 0.054(4) 0.050(4) 0.047(4) 0.011(3) -0.002(3) 0.020(4)
C59 0.057(5) 0.075(5) 0.069(5) 0.033(4) 0.007(4) 0.034(4)
C60 0.070(5) 0.045(4) 0.083(5) 0.024(4) 0.012(4) 0.030(4)
C61 0.064(5) 0.040(4) 0.063(4) 0.014(3) 0.000(4) 0.022(4)
C62 0.060(4) 0.030(3) 0.045(4) -0.001(3) 0.005(3) 0.019(3)
C63 0.071(5) 0.055(4) 0.048(4) 0.009(3) 0.015(4) 0.025(4)
C64 0.108(8) 0.080(6) 0.070(6) 0.032(5) 0.036(5) 0.040(6)
C65 0.092(7) 0.074(6) 0.112(8) 0.035(6) 0.056(6) 0.035(6)
C66 0.062(5) 0.065(5) 0.107(7) 0.015(5) 0.027(5) 0.035(4)
C67 0.060(5) 0.048(4) 0.080(5) 0.022(4) 0.025(4) 0.030(4)
C68 0.049(4) 0.038(3) 0.041(3) 0.008(3) 0.003(3) 0.021(3)
C69 0.051(4) 0.102(6) 0.047(4) 0.014(4) 0.008(3) 0.036(5)
C70 0.078(6) 0.122(8) 0.057(5) 0.018(5) 0.025(5) 0.058(6)
C71 0.099(8) 0.136(9) 0.044(4) 0.006(5) 0.012(5) 0.061(7)
C72 0.085(7) 0.124(9) 0.060(5) 0.004(5) -0.020(5) 0.050(7)
C73 0.068(5) 0.089(6) 0.056(4) 0.010(4) 0.004(4) 0.045(5)
C74 0.047(4) 0.036(3) 0.049(4) 0.012(3) -0.004(3) 0.017(3)
C75 0.071(5) 0.049(4) 0.045(4) 0.007(3) -0.002(3) 0.030(4)
C76 0.080(6) 0.044(4) 0.074(5) 0.005(4) -0.001(4) 0.035(4)
C77 0.064(5) 0.041(4) 0.119(7) 0.013(5) -0.002(5) 0.025(4)
C78 0.070(6) 0.052(5) 0.103(7) 0.043(5) 0.010(5) 0.011(4)
C79 0.060(5) 0.051(4) 0.072(5) 0.020(4) 0.010(4) 0.028(4)
C80 0.163(12) 0.249(18) 0.100(9) 0.055(10) 0.045(9) 0.142(14)
C81 0.225(19) 0.30(3) 0.166(15) 0.019(16) 0.038(14) 0.20(2)
Cl1 0.359(9) 0.608(15) 0.179(5) 0.129(7) 0.083(5) 0.397(11)
Cl2 0.181(4) 0.222(5) 0.155(3) 0.041(3) 0.039(3) 0.134(4)

loop_
_atom_type_symbol
_atom_type_description
_atom_type_scat_dispersion_real
_atom_type_scat_dispersion_imag
_atom_type_scat_source
C C 0.0033 0.0016 'International Tables Vol C Tables 4.2.6.8 and 6.1.1.4'
H H 0.0000 0.0000 'International Tables Vol C Tables 4.2.6.8 and 6.1.1.4'
Cl Cl 0.1484 0.1585 'International Tables Vol C Tables 4.2.6.8 and 6.1.1.4'
Dy Dy -0.1892 4.4098 'International Tables Vol C Tables 4.2.6.8 and 6.1.1.4'
N N 0.0061 0.0033 'International Tables Vol C Tables 4.2.6.8 and 6.1.1.4'
O O 0.0106 0.0060 'International Tables Vol C Tables 4.2.6.8 and 6.1.1.4'
B B 0.0013 0.0007 'International Tables Vol C Tables 4.2.6.8 and 6.1.1.4'

loop_
_geom_angle_atom_site_label_1
_geom_angle_atom_site_label_2
_geom_angle_atom_site_label_3
_geom_angle
_geom_angle_site_symmetry_1
_geom_angle_site_symmetry_3
_geom_angle_publ_flag
O1 Dy1 N3 91.68(17) . . ?
O1 Dy1 N7 151.90(19) . . ?
N3 Dy1 N7 112.16(17) . . ?
O1 Dy1 N1 84.22(19) . . ?
N3 Dy1 N1 134.96(18) . . ?
N7 Dy1 N1 68.53(19) . . ?
O1 Dy1 N5 84.47(18) . . ?
N3 Dy1 N5 84.77(17) . . ?
N7 Dy1 N5 111.35(17) . . ?
N1 Dy1 N5 138.86(18) . . ?
O1 Dy1 N6 95.14(18) . . ?
N3 Dy1 N6 157.22(17) . . ?
N7 Dy1 N6 68.77(18) . . ?
N1 Dy1 N6 67.51(17) . . ?
N5 Dy1 N6 74.32(17) . . ?
O1 Dy1 N4 141.74(17) . . ?
N3 Dy1 N4 64.06(16) . . ?
N7 Dy1 N4 65.57(17) . . ?
N1 Dy1 N4 133.98(18) . . ?
N5 Dy1 N4 65.22(16) . . ?
N6 Dy1 N4 98.23(16) . . ?
O1 Dy1 N2 91.33(19) . . ?
N3 Dy1 N2 72.02(17) . . ?
N7 Dy1 N2 82.66(18) . . ?
N1 Dy1 N2 63.29(17) . . ?
N5 Dy1 N2 156.30(18) . . ?
N6 Dy1 N2 129.35(17) . . ?
N4 Dy1 N2 106.95(17) . . ?
C1 N1 C14 110.3(6) . . ?
C1 N1 C7 110.0(6) . . ?
C14 N1 C7 110.0(6) . . ?
C1 N1 Dy1 106.2(4) . . ?
C14 N1 Dy1 106.9(4) . . ?
C7 N1 Dy1 113.3(4) . . ?
C2 N2 C6 115.7(6) . . ?
C2 N2 Dy1 113.7(5) . . ?
C6 N2 Dy1 129.4(5) . . ?
C31 N3 C27 117.5(5) . . ?
C31 N3 Dy1 122.9(4) . . ?
C27 N3 Dy1 118.3(4) . . ?
C20 N4 C26 109.2(5) . . ?
C20 N4 C13 110.0(5) . . ?
C26 N4 C13 110.1(5) . . ?
C20 N4 Dy1 112.1(3) . . ?
C26 N4 Dy1 104.3(4) . . ?
C13 N4 Dy1 111.1(4) . . ?
C21 N5 C25 118.2(6) . . ?
C21 N5 Dy1 120.4(4) . . ?
C25 N5 Dy1 119.1(4) . . ?
C19 N6 C15 117.4(6) . . ?
C19 N6 Dy1 126.9(4) . . ?
C15 N6 Dy1 114.4(4) . . ?
C8 N7 C12 119.8(6) . . ?
C8 N7 Dy1 118.8(5) . . ?
C12 N7 Dy1 121.0(4) . . ?
C80 O1 Dy1 174.3(9) . . ?
C50 B1 C44 110.7(5) . . ?
C50 B1 C32 108.2(5) . . ?
C44 B1 C32 112.2(5) . . ?
C50 B1 C38 110.4(5) . . ?
C44 B1 C38 108.1(5) . . ?
C32 B1 C38 107.2(5) . . ?
C56 B2 C74 110.1(5) . . ?
C56 B2 C62 110.0(5) . . ?
C74 B2 C62 107.8(5) . . ?
C56 B2 C68 107.5(5) . . ?
C74 B2 C68 109.0(5) . . ?
C62 B2 C68 112.5(5) . . ?
N1 C1 C2 111.4(6) . . ?
N1 C1 H1A 109.3 . . ?
C2 C1 H1A 109.3 . . ?
N1 C1 H1B 109.3 . . ?
C2 C1 H1B 109.3 . . ?
H1A C1 H1B 108.0 . . ?
N2 C2 C3 122.8(8) . . ?
N2 C2 C1 116.3(6) . . ?
C3 C2 C1 120.9(7) . . ?
C4 C3 C2 118.8(8) . . ?
C4 C3 H3 120.6 . . ?
C2 C3 H3 120.6 . . ?
C3 C4 C5 119.8(8) . . ?
C3 C4 H4 120.1 . . ?
C5 C4 H4 120.1 . . ?
C6 C5 C4 117.2(8) . . ?
C6 C5 H5 121.4 . . ?
C4 C5 H5 121.4 . . ?
N2 C6 C5 125.6(8) . . ?
N2 C6 H6 117.2 . . ?
C5 C6 H6 117.2 . . ?
N1 C7 C8 115.2(6) . . ?
N1 C7 H7A 108.5 . . ?
C8 C7 H7A 108.5 . . ?
N1 C7 H7B 108.5 . . ?
C8 C7 H7B 108.5 . . ?
H7A C7 H7B 107.5 . . ?
N7 C8 C9 121.3(8) . . ?
N7 C8 C7 119.0(6) . . ?
C9 C8 C7 119.7(8) . . ?
C10 C9 C8 119.2(9) . . ?
C10 C9 H9 120.4 . . ?
C8 C9 H9 120.4 . . ?
C11 C10 C9 118.8(8) . . ?
C11 C10 H10 120.6 . . ?
C9 C10 H10 120.6 . . ?
C10 C11 C12 120.3(9) . . ?
C10 C11 H11 119.9 . . ?
C12 C11 H11 119.9 . . ?
N7 C12 C11 120.7(8) . . ?
N7 C12 C13 117.5(6) . . ?
C11 C12 C13 121.5(8) . . ?
N4 C13 C12 113.7(5) . . ?
N4 C13 H13A 108.8 . . ?
C12 C13 H13A 108.8 . . ?
N4 C13 H13B 108.8 . . ?
C12 C13 H13B 108.8 . . ?
H13A C13 H13B 107.7 . . ?
N1 C14 C15 113.4(6) . . ?
N1 C14 H14A 108.9 . . ?
C15 C14 H14A 108.9 . . ?
N1 C14 H14B 108.9 . . ?
C15 C14 H14B 108.9 . . ?
H14A C14 H14B 107.7 . . ?
N6 C15 C16 121.2(7) . . ?
N6 C15 C14 115.9(6) . . ?
C16 C15 C14 122.9(7) . . ?
C17 C16 C15 120.3(8) . . ?
C17 C16 H16 119.8 . . ?
C15 C16 H16 119.8 . . ?
C16 C17 C18 118.5(8) . . ?
C16 C17 H17 120.7 . . ?
C18 C17 H17 120.7 . . ?
C19 C18 C17 118.9(8) . . ?
C19 C18 H18 120.5 . . ?
C17 C18 H18 120.5 . . ?
N6 C19 C18 123.6(7) . . ?
N6 C19 H19 118.2 . . ?
C18 C19 H19 118.2 . . ?
N4 C20 C21 112.8(5) . . ?
N4 C20 H20A 109.0 . . ?
C21 C20 H20A 109.0 . . ?
N4 C20 H20B 109.0 . . ?
C21 C20 H20B 109.0 . . ?
H20A C20 H20B 107.8 . . ?
N5 C21 C22 121.7(6) . . ?
N5 C21 C20 115.4(6) . . ?
C22 C21 C20 122.8(6) . . ?
C23 C22 C21 119.6(7) . . ?
C23 C22 H22 120.2 . . ?
C21 C22 H22 120.2 . . ?
C24 C23 C22 117.9(7) . . ?
C24 C23 H23 121.0 . . ?
C22 C23 H23 121.0 . . ?
C25 C24 C23 120.9(7) . . ?
C25 C24 H24 119.5 . . ?
C23 C24 H24 119.5 . . ?
C24 C25 N5 121.5(7) . . ?
C24 C25 H25 119.2 . . ?
N5 C25 H25 119.2 . . ?
N4 C26 C27 111.2(5) . . ?
N4 C26 H26A 109.4 . . ?
C27 C26 H26A 109.4 . . ?
N4 C26 H26B 109.4 . . ?
C27 C26 H26B 109.4 . . ?
H26A C26 H26B 108.0 . . ?
N3 C27 C28 122.0(6) . . ?
N3 C27 C26 115.6(5) . . ?
C28 C27 C26 122.4(6) . . ?
C29 C28 C27 117.9(7) . . ?
C29 C28 H28 121.0 . . ?
C27 C28 H28 121.0 . . ?
C30 C29 C28 120.8(7) . . ?
C30 C29 H29 119.6 . . ?
C28 C29 H29 119.6 . . ?
C29 C30 C31 117.5(7) . . ?
C29 C30 H30 121.2 . . ?
C31 C30 H30 121.2 . . ?
N3 C31 C30 124.2(7) . . ?
N3 C31 H31 117.9 . . ?
C30 C31 H31 117.9 . . ?
C37 C32 C33 114.4(6) . . ?
C37 C32 B1 124.2(6) . . ?
C33 C32 B1 121.3(6) . . ?
C34 C33 C32 123.2(8) . . ?
C34 C33 H33 118.4 . . ?
C32 C33 H33 118.4 . . ?
C35 C34 C33 120.2(9) . . ?
C35 C34 H34 119.9 . . ?
C33 C34 H34 119.9 . . ?
C36 C35 C34 119.0(8) . . ?
C36 C35 H35 120.5 . . ?
C34 C35 H35 120.5 . . ?
C35 C36 C37 121.1(9) . . ?
C35 C36 H36 119.4 . . ?
C37 C36 H36 119.4 . . ?
C36 C37 C32 122.1(8) . . ?
C36 C37 H37 119.0 . . ?
C32 C37 H37 119.0 . . ?
C43 C38 C39 114.5(6) . . ?
C43 C38 B1 124.9(6) . . ?
C39 C38 B1 120.5(6) . . ?
C40 C39 C38 123.1(7) . . ?
C40 C39 H39 118.4 . . ?
C38 C39 H39 118.4 . . ?
C39 C40 C41 119.5(7) . . ?
C39 C40 H40 120.3 . . ?
C41 C40 H40 120.3 . . ?
C42 C41 C40 119.5(7) . . ?
C42 C41 H41 120.2 . . ?
C40 C41 H41 120.2 . . ?
C41 C42 C43 118.9(8) . . ?
C41 C42 H42 120.6 . . ?
C43 C42 H42 120.6 . . ?
C38 C43 C42 124.5(7) . . ?
C38 C43 H43 117.8 . . ?
C42 C43 H43 117.8 . . ?
C49 C44 C45 114.2(6) . . ?
C49 C44 B1 122.5(5) . . ?
C45 C44 B1 123.2(6) . . ?
C46 C45 C44 121.9(7) . . ?
C46 C45 H45 119.0 . . ?
C44 C45 H45 119.0 . . ?
C47 C46 C45 121.4(7) . . ?
C47 C46 H46 119.3 . . ?
C45 C46 H46 119.3 . . ?
C46 C47 C48 118.1(7) . . ?
C46 C47 H47 121.0 . . ?
C48 C47 H47 121.0 . . ?
C47 C48 C49 120.7(7) . . ?
C47 C48 H48 119.6 . . ?
C49 C48 H48 119.6 . . ?
C44 C49 C48 123.7(7) . . ?
C44 C49 H49 118.1 . . ?
C48 C49 H49 118.1 . . ?
C55 C50 C51 114.0(6) . . ?
C55 C50 B1 125.0(6) . . ?
C51 C50 B1 120.8(6) . . ?
C52 C51 C50 122.9(8) . . ?
C52 C51 H51 118.6 . . ?
C50 C51 H51 118.6 . . ?
C53 C52 C51 120.9(8) . . ?
C53 C52 H52 119.6 . . ?
C51 C52 H52 119.6 . . ?
C54 C53 C52 118.5(8) . . ?
C54 C53 H53 120.7 . . ?
C52 C53 H53 120.7 . . ?
C53 C54 C55 121.1(8) . . ?
C53 C54 H54 119.4 . . ?
C55 C54 H54 119.4 . . ?
C50 C55 C54 122.4(7) . . ?
C50 C55 H55 118.8 . . ?
C54 C55 H55 118.8 . . ?
C57 C56 C61 115.0(6) . . ?
C57 C56 B2 124.6(5) . . ?
C61 C56 B2 120.4(6) . . ?
C56 C57 C58 123.0(6) . . ?
C56 C57 H57 118.5 . . ?
C58 C57 H57 118.5 . . ?
C59 C58 C57 119.6(7) . . ?
C59 C58 H58 120.2 . . ?
C57 C58 H58 120.2 . . ?
C60 C59 C58 119.8(7) . . ?
C60 C59 H59 120.1 . . ?
C58 C59 H59 120.1 . . ?
C59 C60 C61 120.2(7) . . ?
C59 C60 H60 119.9 . . ?
C61 C60 H60 119.9 . . ?
C60 C61 C56 122.4(7) . . ?
C60 C61 H61 118.8 . . ?
C56 C61 H61 118.8 . . ?
C63 C62 C67 114.5(6) . . ?
C63 C62 B2 123.8(6) . . ?
C67 C62 B2 121.7(6) . . ?
C64 C63 C62 122.3(8) . . ?
C64 C63 H63 118.9 . . ?
C62 C63 H63 118.9 . . ?
C65 C64 C63 121.7(9) . . ?
C65 C64 H64 119.1 . . ?
C63 C64 H64 119.1 . . ?
C64 C65 C66 118.1(8) . . ?
C64 C65 H65 120.9 . . ?
C66 C65 H65 120.9 . . ?
C65 C66 C67 120.5(8) . . ?
C65 C66 H66 119.7 . . ?
C67 C66 H66 119.7 . . ?
C66 C67 C62 122.7(7) . . ?
C66 C67 H67 118.6 . . ?
C62 C67 H67 118.6 . . ?
C69 C68 C73 112.4(6) . . ?
C69 C68 B2 122.0(6) . . ?
C73 C68 B2 125.6(6) . . ?
C70 C69 C68 125.6(7) . . ?
C70 C69 H69 117.2 . . ?
C68 C69 H69 117.2 . . ?
C71 C70 C69 120.1(8) . . ?
C71 C70 H70 120.0 . . ?
C69 C70 H70 120.0 . . ?
C70 C71 C72 118.8(8) . . ?
C70 C71 H71 120.6 . . ?
C72 C71 H71 120.6 . . ?
C71 C72 C73 119.1(8) . . ?
C71 C72 H72 120.4 . . ?
C73 C72 H72 120.4 . . ?
C72 C73 C68 124.0(8) . . ?
C72 C73 H73 118.0 . . ?
C68 C73 H73 118.0 . . ?
C79 C74 C75 114.6(6) . . ?
C79 C74 B2 122.5(6) . . ?
C75 C74 B2 122.9(6) . . ?
C76 C75 C74 123.5(7) . . ?
C76 C75 H75 118.2 . . ?
C74 C75 H75 118.2 . . ?
C77 C76 C75 120.3(8) . . ?
C77 C76 H76 119.9 . . ?
C75 C76 H76 119.9 . . ?
C76 C77 C78 119.4(7) . . ?
C76 C77 H77 120.3 . . ?
C78 C77 H77 120.3 . . ?
C77 C78 C79 120.8(8) . . ?
C77 C78 H78 119.6 . . ?
C79 C78 H78 119.6 . . ?
C74 C79 C78 121.4(7) . . ?
C74 C79 H79 119.3 . . ?
C78 C79 H79 119.3 . . ?
O1 C80 H80A 109.5 . . ?
O1 C80 H80B 109.5 . . ?
H80A C80 H80B 109.5 . . ?
O1 C80 H80C 109.5 . . ?
H80A C80 H80C 109.5 . . ?
H80B C80 H80C 109.5 . . ?
Cl1 C81 Cl2 122.7(12) . . ?
Cl1 C81 H81A 106.6 . . ?
Cl2 C81 H81A 106.6 . . ?
Cl1 C81 H81B 106.6 . . ?
Cl2 C81 H81B 106.6 . . ?
H81A C81 H81B 106.6 . . ?

loop_
_geom_bond_atom_site_label_1
_geom_bond_atom_site_label_2
_geom_bond_distance
_geom_bond_site_symmetry_2
_geom_bond_publ_flag
Dy1 O1 2.108(5) . ?
Dy1 N3 2.495(5) . ?
Dy1 N7 2.507(5) . ?
Dy1 N1 2.523(5) . ?
Dy1 N5 2.555(5) . ?
Dy1 N6 2.602(5) . ?
Dy1 N4 2.616(5) . ?
Dy1 N2 2.616(6) . ?
N1 C1 1.458(8) . ?
N1 C14 1.464(9) . ?
N1 C7 1.486(10) . ?
N2 C2 1.333(9) . ?
N2 C6 1.336(9) . ?
N3 C31 1.335(8) . ?
N3 C27 1.343(8) . ?
N4 C20 1.465(8) . ?
N4 C26 1.466(8) . ?
N4 C13 1.468(8) . ?
N5 C21 1.327(8) . ?
N5 C25 1.357(9) . ?
N6 C19 1.339(8) . ?
N6 C15 1.343(8) . ?
N7 C8 1.334(9) . ?
N7 C12 1.348(9) . ?
O1 C80 1.275(12) . ?
B1 C50 1.644(9) . ?
B1 C44 1.658(9) . ?
B1 C32 1.660(9) . ?
B1 C38 1.673(9) . ?
B2 C56 1.646(9) . ?
B2 C74 1.650(9) . ?
B2 C62 1.661(10) . ?
B2 C68 1.662(9) . ?
C1 C2 1.489(10) . ?
C1 H1A 0.9700 . ?
C1 H1B 0.9700 . ?
C2 C3 1.386(10) . ?
C3 C4 1.356(12) . ?
C3 H3 0.9300 . ?
C4 C5 1.369(13) . ?
C4 H4 0.9300 . ?
C5 C6 1.356(10) . ?
C5 H5 0.9300 . ?
C6 H6 0.9300 . ?
C7 C8 1.499(11) . ?
C7 H7A 0.9700 . ?
C7 H7B 0.9700 . ?
C8 C9 1.389(11) . ?
C9 C10 1.382(14) . ?
C9 H9 0.9300 . ?
C10 C11 1.363(14) . ?
C10 H10 0.9300 . ?
C11 C12 1.382(10) . ?
C11 H11 0.9300 . ?
C12 C13 1.501(10) . ?
C13 H13A 0.9700 . ?
C13 H13B 0.9700 . ?
C14 C15 1.495(10) . ?
C14 H14A 0.9700 . ?
C14 H14B 0.9700 . ?
C15 C16 1.379(10) . ?
C16 C17 1.356(12) . ?
C16 H16 0.9300 . ?
C17 C18 1.371(13) . ?
C17 H17 0.9300 . ?
C18 C19 1.354(11) . ?
C18 H18 0.9300 . ?
C19 H19 0.9300 . ?
C20 C21 1.491(9) . ?
C20 H20A 0.9700 . ?
C20 H20B 0.9700 . ?
C21 C22 1.387(9) . ?
C22 C23 1.371(11) . ?
C22 H22 0.9300 . ?
C23 C24 1.357(12) . ?
C23 H23 0.9300 . ?
C24 C25 1.354(11) . ?
C24 H24 0.9300 . ?
C25 H25 0.9300 . ?
C26 C27 1.502(9) . ?
C26 H26A 0.9700 . ?
C26 H26B 0.9700 . ?
C27 C28 1.393(9) . ?
C28 C29 1.380(11) . ?
C28 H28 0.9300 . ?
C29 C30 1.357(11) . ?
C29 H29 0.9300 . ?
C30 C31 1.371(10) . ?
C30 H30 0.9300 . ?
C31 H31 0.9300 . ?
C32 C37 1.399(10) . ?
C32 C33 1.401(10) . ?
C33 C34 1.383(11) . ?
C33 H33 0.9300 . ?
C34 C35 1.365(14) . ?
C34 H34 0.9300 . ?
C35 C36 1.358(13) . ?
C35 H35 0.9300 . ?
C36 C37 1.391(11) . ?
C36 H36 0.9300 . ?
C37 H37 0.9300 . ?
C38 C43 1.360(9) . ?
C38 C39 1.399(9) . ?
C39 C40 1.375(10) . ?
C39 H39 0.9300 . ?
C40 C41 1.375(11) . ?
C40 H40 0.9300 . ?
C41 C42 1.369(12) . ?
C41 H41 0.9300 . ?
C42 C43 1.383(10) . ?
C42 H42 0.9300 . ?
C43 H43 0.9300 . ?
C44 C49 1.372(9) . ?
C44 C45 1.408(9) . ?
C45 C46 1.393(10) . ?
C45 H45 0.9300 . ?
C46 C47 1.350(11) . ?
C46 H46 0.9300 . ?
C47 C48 1.366(11) . ?
C47 H47 0.9300 . ?
C48 C49 1.381(10) . ?
C48 H48 0.9300 . ?
C49 H49 0.9300 . ?
C50 C55 1.382(9) . ?
C50 C51 1.415(9) . ?
C51 C52 1.376(11) . ?
C51 H51 0.9300 . ?
C52 C53 1.360(13) . ?
C52 H52 0.9300 . ?
C53 C54 1.351(12) . ?
C53 H53 0.9300 . ?
C54 C55 1.402(10) . ?
C54 H54 0.9300 . ?
C55 H55 0.9300 . ?
C56 C57 1.368(9) . ?
C56 C61 1.414(8) . ?
C57 C58 1.390(9) . ?
C57 H57 0.9300 . ?
C58 C59 1.365(10) . ?
C58 H58 0.9300 . ?
C59 C60 1.357(11) . ?
C59 H59 0.9300 . ?
C60 C61 1.368(10) . ?
C60 H60 0.9300 . ?
C61 H61 0.9300 . ?
C62 C63 1.391(9) . ?
C62 C67 1.403(10) . ?
C63 C64 1.378(11) . ?
C63 H63 0.9300 . ?
C64 C65 1.354(13) . ?
C64 H64 0.9300 . ?
C65 C66 1.373(13) . ?
C65 H65 0.9300 . ?
C66 C67 1.376(10) . ?
C66 H66 0.9300 . ?
C67 H67 0.9300 . ?
C68 C69 1.368(9) . ?
C68 C73 1.384(10) . ?
C69 C70 1.364(10) . ?
C69 H69 0.9300 . ?
C70 C71 1.332(12) . ?
C70 H70 0.9300 . ?
C71 C72 1.379(13) . ?
C71 H71 0.9300 . ?
C72 C73 1.382(11) . ?
C72 H72 0.9300 . ?
C73 H73 0.9300 . ?
C74 C79 1.385(9) . ?
C74 C75 1.408(9) . ?
C75 C76 1.373(9) . ?
C75 H75 0.9300 . ?
C76 C77 1.346(11) . ?
C76 H76 0.9300 . ?
C77 C78 1.363(12) . ?
C77 H77 0.9300 . ?
C78 C79 1.411(10) . ?
C78 H78 0.9300 . ?
C79 H79 0.9300 . ?
C80 H80A 0.9600 . ?
C80 H80B 0.9600 . ?
C80 H80C 0.9600 . ?
C81 Cl1 1.484(15) . ?
C81 Cl2 1.693(16) . ?
C81 H81A 0.9700 . ?
C81 H81B 0.9700 . ?

loop_
_geom_torsion_atom_site_label_1
_geom_torsion_atom_site_label_2
_geom_torsion_atom_site_label_3
_geom_torsion_atom_site_label_4
_geom_torsion
_geom_torsion_site_symmetry_1
_geom_torsion_site_symmetry_2
_geom_torsion_site_symmetry_3
_geom_torsion_site_symmetry_4
_geom_torsion_publ_flag
C14 N1 C1 C2 -172.2(6) . . . . ?
C7 N1 C1 C2 66.2(7) . . . . ?
Dy1 N1 C1 C2 -56.7(7) . . . . ?
C6 N2 C2 C3 2.0(11) . . . . ?
Dy1 N2 C2 C3 -166.6(6) . . . . ?
C6 N2 C2 C1 -178.8(7) . . . . ?
Dy1 N2 C2 C1 12.6(8) . . . . ?
N1 C1 C2 N2 29.7(9) . . . . ?
N1 C1 C2 C3 -151.1(7) . . . . ?
N2 C2 C3 C4 -0.9(13) . . . . ?
C1 C2 C3 C4 179.9(8) . . . . ?
C2 C3 C4 C5 -1.0(14) . . . . ?
C3 C4 C5 C6 1.6(14) . . . . ?
C2 N2 C6 C5 -1.3(12) . . . . ?
Dy1 N2 C6 C5 165.1(7) . . . . ?
C4 C5 C6 N2 -0.5(14) . . . . ?
C1 N1 C7 C8 -144.1(6) . . . . ?
C14 N1 C7 C8 94.2(7) . . . . ?
Dy1 N1 C7 C8 -25.5(8) . . . . ?
C12 N7 C8 C9 -0.6(11) . . . . ?
Dy1 N7 C8 C9 171.8(6) . . . . ?
C12 N7 C8 C7 179.0(7) . . . . ?
Dy1 N7 C8 C7 -8.6(9) . . . . ?
N1 C7 C8 N7 23.3(10) . . . . ?
N1 C7 C8 C9 -157.0(7) . . . . ?
N7 C8 C9 C10 -0.4(13) . . . . ?
C7 C8 C9 C10 180.0(8) . . . . ?
C8 C9 C10 C11 1.9(15) . . . . ?
C9 C10 C11 C12 -2.5(15) . . . . ?
C8 N7 C12 C11 0.0(10) . . . . ?
Dy1 N7 C12 C11 -172.2(6) . . . . ?
C8 N7 C12 C13 173.0(6) . . . . ?
Dy1 N7 C12 C13 0.7(8) . . . . ?
C10 C11 C12 N7 1.6(13) . . . . ?
C10 C11 C12 C13 -171.1(8) . . . . ?
C20 N4 C13 C12 -161.9(6) . . . . ?
C26 N4 C13 C12 77.7(7) . . . . ?
Dy1 N4 C13 C12 -37.3(7) . . . . ?
N7 C12 C13 N4 25.9(9) . . . . ?
C11 C12 C13 N4 -161.2(7) . . . . ?
C1 N1 C14 C15 167.4(6) . . . . ?
C7 N1 C14 C15 -71.1(8) . . . . ?
Dy1 N1 C14 C15 52.3(7) . . . . ?
C19 N6 C15 C16 1.7(11) . . . . ?
Dy1 N6 C15 C16 -166.3(6) . . . . ?
C19 N6 C15 C14 -178.4(7) . . . . ?
Dy1 N6 C15 C14 13.6(8) . . . . ?
N1 C14 C15 N6 -46.2(10) . . . . ?
N1 C14 C15 C16 133.7(8) . . . . ?
N6 C15 C16 C17 -2.8(14) . . . . ?
C14 C15 C16 C17 177.3(9) . . . . ?
C15 C16 C17 C18 1.5(16) . . . . ?
C16 C17 C18 C19 0.6(16) . . . . ?
C15 N6 C19 C18 0.6(12) . . . . ?
Dy1 N6 C19 C18 166.9(6) . . . . ?
C17 C18 C19 N6 -1.8(14) . . . . ?
C26 N4 C20 C21 -153.8(5) . . . . ?
C13 N4 C20 C21 85.3(6) . . . . ?
Dy1 N4 C20 C21 -38.8(6) . . . . ?
C25 N5 C21 C22 -4.0(10) . . . . ?
Dy1 N5 C21 C22 158.7(5) . . . . ?
C25 N5 C21 C20 173.5(6) . . . . ?
Dy1 N5 C21 C20 -23.8(7) . . . . ?
N4 C20 C21 N5 42.3(8) . . . . ?
N4 C20 C21 C22 -140.2(6) . . . . ?
N5 C21 C22 C23 1.9(11) . . . . ?
C20 C21 C22 C23 -175.4(7) . . . . ?
C21 C22 C23 C24 2.0(12) . . . . ?
C22 C23 C24 C25 -3.9(13) . . . . ?
C23 C24 C25 N5 1.8(13) . . . . ?
C21 N5 C25 C24 2.2(11) . . . . ?
Dy1 N5 C25 C24 -160.8(6) . . . . ?
C20 N4 C26 C27 66.4(7) . . . . ?
C13 N4 C26 C27 -172.7(5) . . . . ?
Dy1 N4 C26 C27 -53.5(6) . . . . ?
C31 N3 C27 C28 -1.2(10) . . . . ?
Dy1 N3 C27 C28 -168.9(5) . . . . ?
C31 N3 C27 C26 177.7(6) . . . . ?
Dy1 N3 C27 C26 10.0(7) . . . . ?
N4 C26 C27 N3 32.3(8) . . . . ?
N4 C26 C27 C28 -148.8(7) . . . . ?
N3 C27 C28 C29 0.2(11) . . . . ?
C26 C27 C28 C29 -178.6(7) . . . . ?
C27 C28 C29 C30 0.5(13) . . . . ?
C28 C29 C30 C31 -0.3(14) . . . . ?
C27 N3 C31 C30 1.5(11) . . . . ?
Dy1 N3 C31 C30 168.6(6) . . . . ?
C29 C30 C31 N3 -0.8(13) . . . . ?
C50 B1 C32 C37 -8.7(9) . . . . ?
C44 B1 C32 C37 113.6(7) . . . . ?
C38 B1 C32 C37 -127.8(7) . . . . ?
C50 B1 C32 C33 169.0(6) . . . . ?
C44 B1 C32 C33 -68.6(8) . . . . ?
C38 B1 C32 C33 50.0(8) . . . . ?
C37 C32 C33 C34 -1.0(11) . . . . ?
B1 C32 C33 C34 -179.0(7) . . . . ?
C32 C33 C34 C35 -0.6(13) . . . . ?
C33 C34 C35 C36 2.0(15) . . . . ?
C34 C35 C36 C37 -1.7(15) . . . . ?
C35 C36 C37 C32 0.0(13) . . . . ?
C33 C32 C37 C36 1.3(11) . . . . ?
B1 C32 C37 C36 179.2(7) . . . . ?
C50 B1 C38 C43 106.7(7) . . . . ?
C44 B1 C38 C43 -14.5(8) . . . . ?
C32 B1 C38 C43 -135.7(6) . . . . ?
C50 B1 C38 C39 -71.0(7) . . . . ?
C44 B1 C38 C39 167.8(5) . . . . ?
C32 B1 C38 C39 46.6(7) . . . . ?
C43 C38 C39 C40 0.0(10) . . . . ?
B1 C38 C39 C40 178.0(6) . . . . ?
C38 C39 C40 C41 0.2(12) . . . . ?
C39 C40 C41 C42 -1.2(12) . . . . ?
C40 C41 C42 C43 2.0(13) . . . . ?
C39 C38 C43 C42 0.8(10) . . . . ?
B1 C38 C43 C42 -177.1(7) . . . . ?
C41 C42 C43 C38 -1.8(13) . . . . ?
C50 B1 C44 C49 -27.8(8) . . . . ?
C32 B1 C44 C49 -148.8(6) . . . . ?
C38 B1 C44 C49 93.2(7) . . . . ?
C50 B1 C44 C45 156.9(6) . . . . ?
C32 B1 C44 C45 35.9(8) . . . . ?
C38 B1 C44 C45 -82.1(7) . . . . ?
C49 C44 C45 C46 -0.8(10) . . . . ?
B1 C44 C45 C46 174.8(6) . . . . ?
C44 C45 C46 C47 0.8(12) . . . . ?
C45 C46 C47 C48 0.3(12) . . . . ?
C46 C47 C48 C49 -1.2(12) . . . . ?
C45 C44 C49 C48 -0.1(11) . . . . ?
B1 C44 C49 C48 -175.8(7) . . . . ?
C47 C48 C49 C44 1.2(13) . . . . ?
C44 B1 C50 C55 134.7(6) . . . . ?
C32 B1 C50 C55 -102.0(7) . . . . ?
C38 B1 C50 C55 15.0(8) . . . . ?
C44 B1 C50 C51 -49.6(7) . . . . ?
C32 B1 C50 C51 73.8(7) . . . . ?
C38 B1 C50 C51 -169.2(5) . . . . ?
C55 C50 C51 C52 3.0(10) . . . . ?
B1 C50 C51 C52 -173.2(6) . . . . ?
C50 C51 C52 C53 0.1(12) . . . . ?
C51 C52 C53 C54 -3.2(13) . . . . ?
C52 C53 C54 C55 3.2(13) . . . . ?
C51 C50 C55 C54 -3.1(9) . . . . ?
B1 C50 C55 C54 172.9(6) . . . . ?
C53 C54 C55 C50 0.1(12) . . . . ?
C74 B2 C56 C57 5.1(8) . . . . ?
C62 B2 C56 C57 -113.6(6) . . . . ?
C68 B2 C56 C57 123.7(6) . . . . ?
C74 B2 C56 C61 -175.1(5) . . . . ?
C62 B2 C56 C61 66.2(7) . . . . ?
C68 B2 C56 C61 -56.5(7) . . . . ?
C61 C56 C57 C58 0.0(9) . . . . ?
B2 C56 C57 C58 179.8(6) . . . . ?
C56 C57 C58 C59 -0.6(10) . . . . ?
C57 C58 C59 C60 0.7(11) . . . . ?
C58 C59 C60 C61 -0.1(11) . . . . ?
C59 C60 C61 C56 -0.5(11) . . . . ?
C57 C56 C61 C60 0.5(10) . . . . ?
B2 C56 C61 C60 -179.3(6) . . . . ?
C56 B2 C62 C63 -0.7(8) . . . . ?
C74 B2 C62 C63 -120.8(6) . . . . ?
C68 B2 C62 C63 119.0(7) . . . . ?
C56 B2 C62 C67 177.5(6) . . . . ?
C74 B2 C62 C67 57.4(8) . . . . ?
C68 B2 C62 C67 -62.7(8) . . . . ?
C67 C62 C63 C64 2.7(10) . . . . ?
B2 C62 C63 C64 -178.9(7) . . . . ?
C62 C63 C64 C65 0.1(13) . . . . ?
C63 C64 C65 C66 -2.8(15) . . . . ?
C64 C65 C66 C67 2.7(14) . . . . ?
C65 C66 C67 C62 0.2(13) . . . . ?
C63 C62 C67 C66 -2.8(10) . . . . ?
B2 C62 C67 C66 178.8(7) . . . . ?
C56 B2 C68 C69 -26.8(8) . . . . ?
C74 B2 C68 C69 92.5(8) . . . . ?
C62 B2 C68 C69 -148.0(7) . . . . ?
C56 B2 C68 C73 155.0(7) . . . . ?
C74 B2 C68 C73 -85.7(8) . . . . ?
C62 B2 C68 C73 33.8(9) . . . . ?
C73 C68 C69 C70 0.3(12) . . . . ?
B2 C68 C69 C70 -178.1(8) . . . . ?
C68 C69 C70 C71 1.0(16) . . . . ?
C69 C70 C71 C72 -1.3(17) . . . . ?
C70 C71 C72 C73 0.3(17) . . . . ?
C71 C72 C73 C68 1.2(16) . . . . ?
C69 C68 C73 C72 -1.4(12) . . . . ?
B2 C68 C73 C72 176.9(8) . . . . ?
C56 B2 C74 C79 82.2(7) . . . . ?
C62 B2 C74 C79 -157.8(6) . . . . ?
C68 B2 C74 C79 -35.5(8) . . . . ?
C56 B2 C74 C75 -97.0(7) . . . . ?
C62 B2 C74 C75 23.0(8) . . . . ?
C68 B2 C74 C75 145.3(6) . . . . ?
C79 C74 C75 C76 1.7(10) . . . . ?
B2 C74 C75 C76 -179.1(7) . . . . ?
C74 C75 C76 C77 -1.4(12) . . . . ?
C75 C76 C77 C78 1.8(13) . . . . ?
C76 C77 C78 C79 -2.6(13) . . . . ?
C75 C74 C79 C78 -2.5(10) . . . . ?
B2 C74 C79 C78 178.3(7) . . . . ?
C77 C78 C79 C74 3.1(13) . . . . ?
